data_7212704
loop_
_publ_author_name
'Lin, Jian-Di'
'Wu, Shu-Ting'
'Li, Zhi-Hua'
'Du, Shao-Wu'

_publ_section_title
;
 A series of novel Pb(ii) or Pb(ii)/M(ii) (M = Ca and Sr) hybrid
 inorganic--organic frameworks based on polycarboxylic acids with diverse
 Pb--O--M (M = Pb, Ca and Sr) inorganic connectivities
;
_journal_issue 12
_journal_name_full CrystEngComm
_journal_page_first 4252
_journal_paper_doi 10.1039/c004010j
_journal_volume 12
_journal_year 2010
_chemical_formula_sum 'C10 H10 O5 Pb S'
_chemical_formula_weight 449.43
_chemical_name_systematic
;
?
;
_space_group_IT_number 14
_symmetry_cell_setting monoclinic
_symmetry_space_group_name_Hall '-P 2yn'
_symmetry_space_group_name_H-M 'P 1 21/n 1'
_atom_sites_solution_hydrogens geom
_atom_sites_solution_primary direct
_atom_sites_solution_secondary difmap
_audit_creation_method SHELXL-97
_cell_angle_alpha 90.00
_cell_angle_beta 91.634(6)
_cell_angle_gamma 90.00
_cell_formula_units_Z 4
_cell_length_a 9.4887(7)
_cell_length_b 7.4979(5)
_cell_length_c 18.1593(12)
_cell_measurement_reflns_used 3549
_cell_measurement_temperature 293(2)
_cell_measurement_theta_max 27.4835
_cell_measurement_theta_min 3.0618
_cell_volume 1291.42(15)
_computing_cell_refinement 'CrystalClear (Rigaku/MSC Inc., 2005)'
_computing_data_collection 'CrystalClear (Rigaku/MSC Inc., 2005)'
_computing_data_reduction 'CrystalClear (Rigaku/MSC Inc., 2005)'
_computing_structure_refinement 'SHELXL-97 (Sheldrick, 1997)'
_computing_structure_solution 'SHELXS-97 (Sheldrick, 1990)'
_diffrn_ambient_temperature 293(2)
_diffrn_measured_fraction_theta_full 0.995
_diffrn_measured_fraction_theta_max 0.995
_diffrn_measurement_device_type 'Mercury70 (2x2 bin mode)'
_diffrn_measurement_method CCD_Profile_fitting
_diffrn_radiation_monochromator 'Graphite Monochromator'
_diffrn_radiation_source 'fine-focus sealed tube'
_diffrn_radiation_type MoK\a
_diffrn_radiation_wavelength 0.71073
_diffrn_reflns_av_R_equivalents 0.0294
_diffrn_reflns_av_sigmaI/netI 0.0285
_diffrn_reflns_limit_h_max 12
_diffrn_reflns_limit_h_min -12
_diffrn_reflns_limit_k_max 9
_diffrn_reflns_limit_k_min -8
_diffrn_reflns_limit_l_max 23
_diffrn_reflns_limit_l_min -23
_diffrn_reflns_number 9572
_diffrn_reflns_theta_full 27.49
_diffrn_reflns_theta_max 27.49
_diffrn_reflns_theta_min 2.94
_exptl_absorpt_coefficient_mu 13.231
_exptl_absorpt_correction_T_max 1.0000
_exptl_absorpt_correction_T_min 0.6019
_exptl_absorpt_correction_type multi-scan
_exptl_crystal_colour colourless
_exptl_crystal_density_diffrn 2.312
_exptl_crystal_density_method 'not measured'
_exptl_crystal_description prism
_exptl_crystal_F_000 832
_exptl_crystal_size_max 0.40
_exptl_crystal_size_mid 0.30
_exptl_crystal_size_min 0.30
_refine_diff_density_max 1.711
_refine_diff_density_min -1.637
_refine_diff_density_rms 0.164
_refine_ls_extinction_method none
_refine_ls_goodness_of_fit_ref 1.062
_refine_ls_hydrogen_treatment constr
_refine_ls_matrix_type full
_refine_ls_number_parameters 154
_refine_ls_number_reflns 2958
_refine_ls_number_restraints 0
_refine_ls_restrained_S_all 1.062
_refine_ls_R_factor_all 0.0281
_refine_ls_R_factor_gt 0.0247
_refine_ls_shift/su_max 0.001
_refine_ls_shift/su_mean 0.000
_refine_ls_structure_factor_coef Fsqd
_refine_ls_weighting_details 'calc w=1/[\s^2^(Fo^2^)+(0.0353P)^2^+0.0000P] where P=(Fo^2^+2Fc^2^)/3'
_refine_ls_weighting_scheme calc
_refine_ls_wR_factor_gt 0.0585
_refine_ls_wR_factor_ref 0.0603
_reflns_number_gt 2695
_reflns_number_total 2958
_reflns_threshold_expression >2sigma(I)
_cod_data_source_file c004010j.txt
_cod_data_source_block 1
_cod_depositor_comments
;
The following automatic conversions were performed:

'_symmetry_cell_setting' value 'Monoclinic' changed to 'monoclinic'
according to /home/saulius/struct/CIF-dictionaries/cif_core.dic
dictionary named 'cif_core.dic' version 2.4.2 from
2011-04-26.

'_exptl_absorpt_correction_type' value 'Multi-scan'
changed to 'multi-scan' according to
/home/saulius/struct/CIF-dictionaries/cif_core.dic dictionary named
'cif_core.dic' version 2.4.2 from 2011-04-26.

Automatic conversion script
Id: cif_fix_values 1891 2012-01-12 08:04:46Z andrius 
;
_cod_original_sg_symbol_H-M P2(1)/n
_cod_database_code 7212704

loop_
_symmetry_equiv_pos_as_xyz
'x, y, z'
'-x+1/2, y+1/2, -z+1/2'
'-x, -y, -z'
'x-1/2, -y-1/2, z-1/2'

loop_
_atom_site_label
_atom_site_type_symbol
_atom_site_fract_x
_atom_site_fract_y
_atom_site_fract_z
_atom_site_U_iso_or_equiv
_atom_site_adp_type
_atom_site_occupancy
_atom_site_symmetry_multiplicity
_atom_site_calc_flag
_atom_site_refinement_flags
Pb1 Pb 0.814577(14) 0.579862(19) 0.247108(7) 0.01962(7) Uani 1 1 d .
S1 S 0.42716(13) 0.66842(17) 0.21970(9) 0.0455(3) Uani 1 1 d .
O1 O 0.7984(3) 0.8174(4) 0.34276(15) 0.0292(7) Uani 1 1 d .
O2 O 1.0049(4) 0.6809(5) 0.34538(18) 0.0403(8) Uani 1 1 d .
O3 O 0.8568(4) 0.8640(5) 0.17659(19) 0.0469(10) Uani 1 1 d .
O4 O 0.9874(4) 0.6454(5) 0.1393(2) 0.0528(11) Uani 1 1 d .
O5 O 0.5758(3) 0.7426(4) 0.2246(2) 0.0425(8) Uani 1 1 d .
C1 C 0.9203(5) 0.7917(6) 0.3709(2) 0.0261(9) Uani 1 1 d .
C2 C 0.9614(5) 0.8993(6) 0.4384(2) 0.0280(10) Uani 1 1 d .
C3 C 0.8689(5) 1.0234(7) 0.4659(2) 0.0338(10) Uani 1 1 d .
H3 H 0.7805 1.0385 0.4434 0.041 Uiso 1 1 calc R
C4 C 1.0927(5) 0.8748(7) 0.4733(3) 0.0343(11) Uani 1 1 d .
H4 H 1.1546 0.7898 0.4556 0.041 Uiso 1 1 calc R
C5 C 0.9363(5) 0.7966(6) 0.1304(2) 0.0281(9) Uani 1 1 d .
C6 C 0.9687(5) 0.9020(5) 0.0629(2) 0.0265(9) Uani 1 1 d .
C7 C 0.9243(6) 1.0781(6) 0.0551(3) 0.0357(12) Uani 1 1 d .
H7 H 0.8734 1.1316 0.0921 0.043 Uiso 1 1 calc R
C8 C 0.9558(5) 1.1742(7) -0.0076(3) 0.0376(11) Uani 1 1 d .
H8 H 0.9255 1.2918 -0.0122 0.045 Uiso 1 1 calc R
C9 C 0.3380(7) 0.7771(10) 0.2918(5) 0.075(2) Uani 1 1 d .
H9A H 0.3714 0.7311 0.3385 0.113 Uiso 1 1 calc R
H9B H 0.2385 0.7559 0.2862 0.113 Uiso 1 1 calc R
H9C H 0.3559 0.9030 0.2897 0.113 Uiso 1 1 calc R
C10 C 0.3442(6) 0.7805(8) 0.1439(4) 0.0633(18) Uani 1 1 d .
H10A H 0.3811 0.7362 0.0988 0.095 Uiso 1 1 calc R
H10B H 0.3622 0.9062 0.1478 0.095 Uiso 1 1 calc R
H10C H 0.2444 0.7596 0.1442 0.095 Uiso 1 1 calc R

loop_
_atom_site_aniso_label
_atom_site_aniso_U_11
_atom_site_aniso_U_22
_atom_site_aniso_U_33
_atom_site_aniso_U_23
_atom_site_aniso_U_13
_atom_site_aniso_U_12
Pb1 0.02283(10) 0.01859(10) 0.01750(9) -0.00032(5) 0.00133(6) -0.00100(5)
S1 0.0248(6) 0.0305(7) 0.0807(10) -0.0056(6) -0.0080(6) -0.0035(5)
O1 0.0348(18) 0.0332(17) 0.0192(14) -0.0039(12) -0.0084(12) -0.0015(13)
O2 0.039(2) 0.043(2) 0.0386(19) -0.0165(16) -0.0103(15) 0.0071(15)
O3 0.073(3) 0.0352(19) 0.0340(19) 0.0111(16) 0.0334(19) 0.0116(18)
O4 0.065(3) 0.041(2) 0.055(2) 0.0263(19) 0.035(2) 0.0236(19)
O5 0.0228(17) 0.0361(19) 0.068(2) -0.0013(17) -0.0088(15) -0.0020(14)
C1 0.032(2) 0.026(2) 0.0196(19) -0.0011(16) -0.0036(16) -0.0056(17)
C2 0.034(3) 0.032(2) 0.018(2) -0.0040(17) -0.0053(17) -0.0021(17)
C3 0.033(2) 0.042(3) 0.025(2) -0.008(2) -0.0124(18) 0.003(2)
C4 0.036(3) 0.040(3) 0.026(2) -0.011(2) -0.0081(19) 0.010(2)
C5 0.029(2) 0.035(3) 0.021(2) 0.0050(17) 0.0070(17) -0.0036(18)
C6 0.029(2) 0.031(2) 0.020(2) 0.0064(17) 0.0106(17) 0.0008(17)
C7 0.049(3) 0.032(3) 0.027(2) 0.0049(19) 0.023(2) 0.013(2)
C8 0.051(3) 0.030(3) 0.033(3) 0.005(2) 0.019(2) 0.012(2)
C9 0.050(4) 0.084(5) 0.092(6) -0.008(4) 0.020(4) -0.002(3)
C10 0.041(3) 0.062(4) 0.085(5) -0.008(4) -0.022(3) 0.004(3)

loop_
_atom_type_symbol
_atom_type_description
_atom_type_scat_dispersion_real
_atom_type_scat_dispersion_imag
_atom_type_scat_source
C C 0.0033 0.0016 'International Tables Vol C Tables 4.2.6.8 and 6.1.1.4'
H H 0.0000 0.0000 'International Tables Vol C Tables 4.2.6.8 and 6.1.1.4'
O O 0.0106 0.0060 'International Tables Vol C Tables 4.2.6.8 and 6.1.1.4'
S S 0.1246 0.1234 'International Tables Vol C Tables 4.2.6.8 and 6.1.1.4'
Pb Pb -3.3944 10.1111 'International Tables Vol C Tables 4.2.6.8 and 6.1.1.4'

loop_
_geom_angle_atom_site_label_1
_geom_angle_atom_site_label_2
_geom_angle_atom_site_label_3
_geom_angle
_geom_angle_site_symmetry_1
_geom_angle_site_symmetry_3
O1 Pb1 O3 76.38(11) . .
O1 Pb1 O5 72.75(10) . .
O3 Pb1 O5 70.96(12) . .
O1 Pb1 O2 51.18(10) . .
O3 Pb1 O2 89.16(13) . .
O5 Pb1 O2 123.65(11) . .
O1 Pb1 O4 115.84(12) . .
O3 Pb1 O4 49.80(11) . .
O5 Pb1 O4 110.75(12) . .
O2 Pb1 O4 91.19(13) . .
O1 Pb1 O3 91.19(10) . 2_645
O3 Pb1 O3 150.67(8) . 2_645
O5 Pb1 O3 80.04(12) . 2_645
O2 Pb1 O3 103.73(12) . 2_645
O4 Pb1 O3 152.64(11) . 2_645
O1 Pb1 O1 153.09(2) . 2_645
O3 Pb1 O1 111.55(11) . 2_645
O5 Pb1 O1 85.37(10) . 2_645
O2 Pb1 O1 149.43(10) . 2_645
O4 Pb1 O1 86.16(12) . 2_645
O3 Pb1 O1 69.28(10) 2_645 2_645
O5 S1 C9 104.5(3) . .
O5 S1 C10 105.2(3) . .
C9 S1 C10 98.3(4) . .
C1 O1 Pb1 95.7(3) . .
C1 O1 Pb1 133.1(3) . 2_655
Pb1 O1 Pb1 97.36(9) . 2_655
C1 O2 Pb1 90.4(2) . .
C5 O3 Pb1 96.1(3) . .
C5 O3 Pb1 165.6(3) . 2_655
Pb1 O3 Pb1 97.98(10) . 2_655
C5 O4 Pb1 91.0(3) . .
S1 O5 Pb1 130.02(18) . .
O2 C1 O1 122.6(4) . .
O2 C1 C2 120.1(4) . .
O1 C1 C2 117.3(4) . .
C3 C2 C4 119.6(4) . .
C3 C2 C1 120.1(4) . .
C4 C2 C1 120.4(4) . .
C2 C3 C4 120.3(4) . 3_776
C2 C3 H3 119.9 . .
C4 C3 H3 119.9 3_776 .
C3 C4 C2 120.1(4) 3_776 .
C3 C4 H4 119.9 3_776 .
C2 C4 H4 119.9 . .
O4 C5 O3 121.5(4) . .
O4 C5 C6 119.9(4) . .
O3 C5 C6 118.6(4) . .
C8 C6 C7 118.9(4) 3_775 .
C8 C6 C5 120.2(4) 3_775 .
C7 C6 C5 120.9(4) . .
C8 C7 C6 120.3(4) . .
C8 C7 H7 119.9 . .
C6 C7 H7 119.9 . .
C6 C8 C7 120.8(4) 3_775 .
C6 C8 H8 119.6 3_775 .
C7 C8 H8 119.6 . .
S1 C9 H9A 109.5 . .
S1 C9 H9B 109.5 . .
H9A C9 H9B 109.5 . .
S1 C9 H9C 109.5 . .
H9A C9 H9C 109.5 . .
H9B C9 H9C 109.5 . .
S1 C10 H10A 109.5 . .
S1 C10 H10B 109.5 . .
H10A C10 H10B 109.5 . .
S1 C10 H10C 109.5 . .
H10A C10 H10C 109.5 . .
H10B C10 H10C 109.5 . .

loop_
_geom_bond_atom_site_label_1
_geom_bond_atom_site_label_2
_geom_bond_distance
_geom_bond_site_symmetry_2
Pb1 O1 2.495(3) .
Pb1 O3 2.523(3) .
Pb1 O5 2.596(3) .
Pb1 O2 2.614(3) .
Pb1 O4 2.635(3) .
Pb1 O3 2.704(3) 2_645
Pb1 O1 2.754(3) 2_645
S1 O5 1.516(3) .
S1 C9 1.777(7) .
S1 C10 1.777(6) .
O1 C1 1.266(5) .
O1 Pb1 2.754(3) 2_655
O2 C1 1.253(5) .
O3 C5 1.250(5) .
O3 Pb1 2.704(3) 2_655
O4 C5 1.242(5) .
C1 C2 1.510(6) .
C2 C3 1.382(6) .
C2 C4 1.393(6) .
C3 C4 1.383(6) 3_776
C3 H3 0.9300 .
C4 C3 1.383(6) 3_776
C4 H4 0.9300 .
C5 C6 1.498(6) .
C6 C8 1.374(6) 3_775
C6 C7 1.392(5) .
C7 C8 1.387(6) .
C7 H7 0.9300 .
C8 C6 1.374(6) 3_775
C8 H8 0.9300 .
C9 H9A 0.9600 .
C9 H9B 0.9600 .
C9 H9C 0.9600 .
C10 H10A 0.9600 .
C10 H10B 0.9600 .
C10 H10C 0.9600 .
